data_4073951
loop_
_publ_author_name
'Han, Yuan'
'Huynh, Han Vinh'
'Tan, Geok Kheng'

_publ_section_title
;
 Syntheses and Characterizations of Pd(II) Complexes Incorporating
 aN-Heterocyclic Carbene and AromaticN-Heterocycles
;
_journal_issue 25
_journal_name_full Organometallics
_journal_page_first 6447
_journal_paper_doi 10.1021/om700753d
_journal_volume 26
_journal_year 2007
_chemical_formula_sum 'C18 H23 Br2 N3 Pd'
_chemical_formula_weight 547.61
_chemical_name_systematic
; 
 ? 
;
_space_group_IT_number 45
_symmetry_cell_setting orthorhombic
_symmetry_space_group_name_Hall 'I 2 -2c'
_symmetry_space_group_name_H-M 'I b a 2'
_atom_sites_solution_hydrogens geom
_atom_sites_solution_primary direct
_atom_sites_solution_secondary difmap
_audit_creation_method SHELXL-97
_cell_angle_alpha 90.00
_cell_angle_beta 90.00
_cell_angle_gamma 90.00
_cell_formula_units_Z 8
_cell_length_a 16.990(4)
_cell_length_b 24.792(6)
_cell_length_c 9.693(2)
_cell_measurement_reflns_used 8322
_cell_measurement_temperature 223(2)
_cell_measurement_theta_max 24.87
_cell_measurement_theta_min 2.40
_cell_volume 4082.8(16)
_computing_cell_refinement 'Bruker SMART'
_computing_data_collection 'Bruker SMART'
_computing_data_reduction 'Bruker SAINT'
_computing_molecular_graphics 'Bruker SHELXTL'
_computing_publication_material 'Bruker SHELXTL'
_computing_structure_refinement 'SHELXL-97 (Sheldrick, 1997)'
_computing_structure_solution 'SHELXS-97 (Sheldrick, 1990)'
_diffrn_ambient_temperature 223(2)
_diffrn_measured_fraction_theta_full 1.000
_diffrn_measured_fraction_theta_max 1.000
_diffrn_measurement_device_type 'CCD area detector'
_diffrn_measurement_method 'phi and omega scans'
_diffrn_radiation_monochromator graphite
_diffrn_radiation_source 'fine-focus sealed tube'
_diffrn_radiation_type MoK\a
_diffrn_radiation_wavelength 0.71073
_diffrn_reflns_av_R_equivalents 0.0329
_diffrn_reflns_av_sigmaI/netI 0.0334
_diffrn_reflns_limit_h_max 22
_diffrn_reflns_limit_h_min -22
_diffrn_reflns_limit_k_max 32
_diffrn_reflns_limit_k_min -32
_diffrn_reflns_limit_l_max 12
_diffrn_reflns_limit_l_min -12
_diffrn_reflns_number 25995
_diffrn_reflns_theta_full 27.49
_diffrn_reflns_theta_max 27.49
_diffrn_reflns_theta_min 1.45
_exptl_absorpt_coefficient_mu 4.828
_exptl_absorpt_correction_T_max 0.6987
_exptl_absorpt_correction_T_min 0.2483
_exptl_absorpt_correction_type 'Sadabs,(Sheldrick 2001)'
_exptl_crystal_colour COLOURLESS
_exptl_crystal_density_diffrn 1.782
_exptl_crystal_density_meas 0
_exptl_crystal_density_method 'not measured'
_exptl_crystal_description BLOCK
_exptl_crystal_F_000 2144
_exptl_crystal_size_max 0.40
_exptl_crystal_size_mid 0.36
_exptl_crystal_size_min 0.08
_refine_diff_density_max 0.750
_refine_diff_density_min -0.411
_refine_diff_density_rms 0.081
_refine_ls_abs_structure_details 'Flack H D (1983), Acta Cryst. A39, 876-881'
_refine_ls_abs_structure_Flack 0.017(9)
_refine_ls_extinction_method none
_refine_ls_goodness_of_fit_ref 1.033
_refine_ls_hydrogen_treatment mixed
_refine_ls_matrix_type full
_refine_ls_number_parameters 245
_refine_ls_number_reflns 4694
_refine_ls_number_restraints 73
_refine_ls_restrained_S_all 1.044
_refine_ls_R_factor_all 0.0346
_refine_ls_R_factor_gt 0.0298
_refine_ls_shift/su_max 0.002
_refine_ls_shift/su_mean 0.000
_refine_ls_structure_factor_coef Fsqd
_refine_ls_weighting_details 'calc w=1/[\s^2^(Fo^2^)+(0.0358P)^2^+4.9342P] where P=(Fo^2^+2Fc^2^)/3'
_refine_ls_weighting_scheme calc
_refine_ls_wR_factor_gt 0.0730
_refine_ls_wR_factor_ref 0.0756
_reflns_number_gt 4299
_reflns_number_total 4694
_reflns_threshold_expression >2sigma(I)
_cod_data_source_file om700753d-file003.cif
_cod_data_source_block 5428a
_cod_depositor_comments
;
The following automatic conversions were performed:

'_symmetry_cell_setting' value 'Orthorhombic' changed to
'orthorhombic' according to
/home/saulius/struct/CIF-dictionaries/cif_core.dic dictionary named
'cif_core.dic' version 2.4.1 from 2010-06-29.

Automatic conversion script
Id: cif_fix_values 1715 2011-07-08 13:25:40Z adriana 
;
_cod_original_cell_volume 4083.0(16)
_cod_original_sg_symbol_H-M Iba2
_cod_database_code 4073951

loop_
_symmetry_equiv_pos_as_xyz
'x, y, z'
'-x, -y, z'
'x+1/2, -y+1/2, z'
'-x+1/2, y+1/2, z'
'x+1/2, y+1/2, z+1/2'
'-x+1/2, -y+1/2, z+1/2'
'x+1, -y+1, z+1/2'
'-x+1, y+1, z+1/2'

loop_
_atom_site_label
_atom_site_type_symbol
_atom_site_fract_x
_atom_site_fract_y
_atom_site_fract_z
_atom_site_U_iso_or_equiv
_atom_site_adp_type
_atom_site_occupancy
_atom_site_symmetry_multiplicity
_atom_site_calc_flag
_atom_site_refinement_flags
_atom_site_disorder_assembly
_atom_site_disorder_group
Pd1 Pd 0.243370(15) 0.431197(11) 0.48327(5) 0.04004(9) Uani 1 1 d . . .
Br1 Br 0.33477(3) 0.47923(2) 0.62859(7) 0.0796(2) Uani 1 1 d . A .
Br2 Br 0.15653(3) 0.37188(2) 0.35397(6) 0.06954(18) Uani 1 1 d . A .
N1 N 0.31091(19) 0.32888(13) 0.5917(3) 0.0361(7) Uani 1 1 d . . .
N2 N 0.37612(18) 0.36030(12) 0.4159(3) 0.0323(6) Uani 1 1 d . . .
C1 C 0.3143(2) 0.36954(13) 0.4989(4) 0.0338(7) Uani 1 1 d . A .
C2 C 0.3715(2) 0.29244(15) 0.5665(4) 0.0363(8) Uani 1 1 d . A .
C3 C 0.3932(3) 0.24409(17) 0.6299(5) 0.0474(10) Uani 1 1 d . . .
H3 H 0.3648 0.2300 0.7048 0.057 Uiso 1 1 calc R A .
C4 C 0.4582(3) 0.21798(17) 0.5777(5) 0.0553(12) Uani 1 1 d . A .
H4 H 0.4747 0.1856 0.6190 0.066 Uiso 1 1 calc R . .
C5 C 0.4996(3) 0.23778(15) 0.4675(6) 0.0499(10) Uani 1 1 d . . .
H5 H 0.5439 0.2187 0.4357 0.060 Uiso 1 1 calc R A .
C6 C 0.4780(2) 0.28512(15) 0.4016(4) 0.0416(9) Uani 1 1 d . A .
H6 H 0.5057 0.2982 0.3245 0.050 Uiso 1 1 calc R . .
C8 C 0.2524(2) 0.3270(2) 0.7038(5) 0.0520(11) Uani 1 1 d . A .
H8 H 0.2181 0.3591 0.6944 0.062 Uiso 1 1 calc R . .
C7 C 0.4132(2) 0.31227(14) 0.4555(4) 0.0343(8) Uani 1 1 d . A .
C9 C 0.2005(3) 0.2772(2) 0.6926(7) 0.0747(16) Uani 1 1 d . . .
H9A H 0.1785 0.2751 0.6005 0.112 Uiso 1 1 calc R A .
H9B H 0.1583 0.2795 0.7596 0.112 Uiso 1 1 calc R . .
H9C H 0.2318 0.2452 0.7107 0.112 Uiso 1 1 calc R . .
C10 C 0.2939(4) 0.3308(3) 0.8424(5) 0.0795(18) Uani 1 1 d . . .
H10A H 0.3335 0.3027 0.8488 0.119 Uiso 1 1 calc R A .
H10B H 0.2558 0.3264 0.9161 0.119 Uiso 1 1 calc R . .
H10C H 0.3190 0.3658 0.8508 0.119 Uiso 1 1 calc R . .
C11 C 0.3984(2) 0.39666(15) 0.3021(4) 0.0385(8) Uani 1 1 d . A .
H11 H 0.3614 0.4275 0.3042 0.046 Uiso 1 1 calc R . .
C12 C 0.3873(4) 0.3688(2) 0.1652(5) 0.0619(13) Uani 1 1 d . . .
H12A H 0.4224 0.3380 0.1596 0.093 Uiso 1 1 calc R A .
H12B H 0.3991 0.3937 0.0910 0.093 Uiso 1 1 calc R . .
H12C H 0.3332 0.3566 0.1569 0.093 Uiso 1 1 calc R . .
C13 C 0.4798(3) 0.4192(2) 0.3223(6) 0.0631(14) Uani 1 1 d . . .
H13A H 0.4809 0.4410 0.4053 0.095 Uiso 1 1 calc R A .
H13B H 0.4938 0.4413 0.2434 0.095 Uiso 1 1 calc R . .
H13C H 0.5171 0.3898 0.3311 0.095 Uiso 1 1 calc R . .
N3 N 0.1775(2) 0.50224(16) 0.4489(5) 0.040(2) Uani 0.50 1 d PGU A 1
C14 C 0.1558(4) 0.5357(2) 0.5574(5) 0.109(6) Uani 0.50 1 d PGU A 1
H14 H 0.1721 0.5277 0.6478 0.131 Uiso 0.50 1 calc PR A 1
C15 C 0.1098(4) 0.5811(2) 0.5324(6) 0.106(6) Uani 0.50 1 d PGU A 1
H15 H 0.0951 0.6037 0.6058 0.127 Uiso 0.50 1 calc PR A 1
C16 C 0.0856(4) 0.59291(17) 0.3988(7) 0.069(4) Uani 0.50 1 d PGU A 1
H16 H 0.0545 0.6236 0.3819 0.083 Uiso 0.50 1 calc PR A 1
C17 C 0.1073(5) 0.5594(3) 0.2903(5) 0.085(4) Uani 0.50 1 d PGU A 1
H17 H 0.0909 0.5674 0.2000 0.103 Uiso 0.50 1 calc PR A 1
C18 C 0.1533(4) 0.5141(2) 0.3154(4) 0.078(4) Uani 0.50 1 d PGU A 1
H18 H 0.1680 0.4915 0.2420 0.094 Uiso 0.50 1 calc PR A 1
N3A N 0.1586(3) 0.49550(14) 0.4674(5) 0.071(4) Uani 0.50 1 d PGU A 2
C14A C 0.1865(2) 0.54815(17) 0.4739(7) 0.065(3) Uani 0.50 1 d PGU A 2
H14A H 0.2400 0.5547 0.4920 0.078 Uiso 0.50 1 calc PR A 2
C15A C 0.1352(4) 0.59112(13) 0.4538(8) 0.071(3) Uani 0.50 1 d PGU A 2
H15A H 0.1541 0.6267 0.4582 0.085 Uiso 0.50 1 calc PR A 2
C16A C 0.0561(3) 0.5815(2) 0.4270(7) 0.098(6) Uani 0.50 1 d PGU A 2
H16A H 0.0214 0.6105 0.4134 0.118 Uiso 0.50 1 calc PR A 2
C17A C 0.02823(19) 0.5288(3) 0.4204(9) 0.126(6) Uani 0.50 1 d PGU . 2
H17A H -0.0253 0.5223 0.4023 0.152 Uiso 0.50 1 calc PR A 2
C18A C 0.0795(3) 0.48583(18) 0.4406(9) 0.112(6) Uani 0.50 1 d PGU . 2
H18A H 0.0606 0.4502 0.4361 0.135 Uiso 0.50 1 calc PR A 2

loop_
_atom_site_aniso_label
_atom_site_aniso_U_11
_atom_site_aniso_U_22
_atom_site_aniso_U_33
_atom_site_aniso_U_23
_atom_site_aniso_U_13
_atom_site_aniso_U_12
Pd1 0.03261(13) 0.03521(14) 0.05231(15) -0.01728(15) -0.00444(16) 0.00394(10)
Br1 0.0542(3) 0.0581(3) 0.1266(5) -0.0513(3) -0.0385(3) 0.0116(2)
Br2 0.0522(3) 0.0583(3) 0.0981(4) -0.0362(3) -0.0316(3) 0.0053(2)
N1 0.0370(16) 0.0395(17) 0.0319(15) -0.0023(13) 0.0029(12) -0.0067(13)
N2 0.0327(15) 0.0282(15) 0.0360(15) 0.0016(13) 0.0025(12) 0.0016(12)
C1 0.0345(16) 0.0303(16) 0.037(2) -0.0083(16) -0.0016(16) -0.0029(12)
C2 0.039(2) 0.0337(19) 0.0360(19) 0.0011(16) -0.0038(16) -0.0081(15)
C3 0.058(3) 0.038(2) 0.045(2) 0.0110(18) -0.006(2) -0.0085(19)
C4 0.069(3) 0.034(2) 0.063(3) 0.007(2) -0.016(2) 0.005(2)
C5 0.049(2) 0.037(2) 0.064(3) 0.002(2) -0.007(2) 0.0117(17)
C6 0.041(2) 0.0330(18) 0.051(2) -0.0027(17) 0.0018(17) 0.0042(15)
C8 0.045(2) 0.073(3) 0.038(2) -0.002(2) 0.0117(18) -0.010(2)
C7 0.0362(17) 0.0306(17) 0.036(2) -0.0004(14) -0.0016(14) -0.0018(14)
C9 0.061(3) 0.089(4) 0.074(4) 0.015(3) 0.014(3) -0.028(3)
C10 0.069(3) 0.133(5) 0.036(2) -0.011(3) 0.010(2) -0.013(4)
C11 0.044(2) 0.0288(18) 0.043(2) 0.0094(16) 0.0076(16) 0.0029(15)
C12 0.094(4) 0.052(3) 0.039(2) 0.009(2) 0.011(2) 0.002(3)
C13 0.054(3) 0.051(3) 0.084(4) 0.021(3) 0.007(3) -0.004(2)
N3 0.022(3) 0.036(4) 0.061(5) -0.009(4) 0.003(3) 0.006(3)
C14 0.071(8) 0.112(11) 0.145(12) -0.069(10) -0.039(9) 0.033(8)
C15 0.085(9) 0.096(10) 0.136(13) -0.060(9) -0.012(9) 0.035(8)
C16 0.055(7) 0.052(6) 0.101(9) 0.006(6) -0.011(6) 0.010(5)
C17 0.103(9) 0.062(6) 0.091(8) 0.015(6) 0.011(7) 0.029(6)
C18 0.104(9) 0.054(6) 0.077(8) 0.004(5) 0.020(7) 0.031(6)
N3A 0.026(3) 0.068(6) 0.119(9) -0.044(7) -0.007(5) -0.001(4)
C14A 0.036(4) 0.051(5) 0.109(8) 0.020(6) -0.002(6) 0.008(4)
C15A 0.055(6) 0.057(6) 0.101(10) -0.001(6) 0.001(6) 0.015(5)
C16A 0.057(7) 0.091(10) 0.148(13) -0.047(9) -0.027(8) 0.036(7)
C17A 0.059(7) 0.102(10) 0.218(16) -0.026(10) -0.033(9) 0.025(7)
C18A 0.059(6) 0.088(9) 0.189(15) -0.027(9) -0.028(8) 0.014(6)

loop_
_atom_type_symbol
_atom_type_description
_atom_type_scat_dispersion_real
_atom_type_scat_dispersion_imag
_atom_type_scat_source
C C 0.0033 0.0016 'International Tables Vol C Tables 4.2.6.8 and 6.1.1.4'
H H 0.0000 0.0000 'International Tables Vol C Tables 4.2.6.8 and 6.1.1.4'
N N 0.0061 0.0033 'International Tables Vol C Tables 4.2.6.8 and 6.1.1.4'
Br Br -0.2901 2.4595 'International Tables Vol C Tables 4.2.6.8 and 6.1.1.4'
Pd Pd -0.9988 1.0072 'International Tables Vol C Tables 4.2.6.8 and 6.1.1.4'

loop_
_geom_angle_atom_site_label_1
_geom_angle_atom_site_label_2
_geom_angle_atom_site_label_3
_geom_angle
_geom_angle_site_symmetry_1
_geom_angle_site_symmetry_3
C1 Pd1 N3 172.6(2) . .
C1 Pd1 N3A 176.17(17) . .
N3 Pd1 N3A 10.8 . .
C1 Pd1 Br1 86.77(10) . .
N3 Pd1 Br1 91.23(12) . .
N3A Pd1 Br1 96.13(12) . .
C1 Pd1 Br2 86.63(10) . .
N3 Pd1 Br2 95.83(12) . .
N3A Pd1 Br2 90.29(12) . .
Br1 Pd1 Br2 172.22(3) . .
C1 N1 C2 109.6(3) . .
C1 N1 C8 122.9(4) . .
C2 N1 C8 127.5(4) . .
C1 N2 C7 109.4(3) . .
C1 N2 C11 123.0(3) . .
C7 N2 C11 127.5(3) . .
N2 C1 N1 107.7(3) . .
N2 C1 Pd1 124.8(3) . .
N1 C1 Pd1 127.5(3) . .
C7 C2 N1 106.6(3) . .
C7 C2 C3 120.9(4) . .
N1 C2 C3 132.5(4) . .
C4 C3 C2 117.0(4) . .
C5 C4 C3 122.0(4) . .
C4 C5 C6 121.8(4) . .
C5 C6 C7 116.4(4) . .
N1 C8 C10 109.7(4) . .
N1 C8 C9 111.3(4) . .
C10 C8 C9 112.4(5) . .
C2 C7 C6 121.8(4) . .
C2 C7 N2 106.6(3) . .
C6 C7 N2 131.6(3) . .
N2 C11 C13 111.4(4) . .
N2 C11 C12 110.3(3) . .
C13 C11 C12 113.6(4) . .
C14 N3 C18 120.0 . .
C14 N3 Pd1 121.3(3) . .
C18 N3 Pd1 118.7(3) . .
C15 C14 N3 120.0 . .
C16 C15 C14 120.0 . .
C17 C16 C15 120.0 . .
C16 C17 C18 120.0 . .
C17 C18 N3 120.0 . .
C14A N3A C18A 120.0 . .
C14A N3A Pd1 117.6(3) . .
C18A N3A Pd1 122.2(3) . .
C15A C14A N3A 120.0 . .
C14A C15A C16A 120.0 . .
C15A C16A C17A 120.0 . .
C16A C17A C18A 120.0 . .
C16A C17A C17A 165.8(6) . 2_565
C18A C17A C17A 73.3(6) . 2_565
C16A C17A C18A 120.6(8) . 2_565
C18A C17A C18A 116.6(7) . 2_565
C17A C17A C18A 45.2(2) 2_565 2_565
C17A C18A N3A 120.0 . .
C17A C18A C17A 61.5(6) . 2_565
N3A C18A C17A 175.10(14) . 2_565

loop_
_geom_bond_atom_site_label_1
_geom_bond_atom_site_label_2
_geom_bond_distance
_geom_bond_site_symmetry_2
Pd1 C1 1.953(4) .
Pd1 N3 2.113(3) .
Pd1 N3A 2.154(3) .
Pd1 Br1 2.4113(7) .
Pd1 Br2 2.4310(6) .
N1 C1 1.352(5) .
N1 C2 1.391(5) .
N1 C8 1.474(5) .
N2 C1 1.342(5) .
N2 C7 1.400(5) .
N2 C11 1.474(5) .
C2 C7 1.379(5) .
C2 C3 1.396(6) .
C3 C4 1.376(7) .
C4 C5 1.370(7) .
C5 C6 1.386(6) .
C6 C7 1.393(5) .
C8 C10 1.521(7) .
C8 C9 1.522(7) .
C11 C13 1.504(6) .
C11 C12 1.508(6) .
N3 C14 1.3900 .
N3 C18 1.3900 .
C14 C15 1.3900 .
C15 C16 1.3900 .
C16 C17 1.3900 .
C17 C18 1.3900 .
N3A C14A 1.3900 .
N3A C18A 1.3900 .
C14A C15A 1.3899 .
C15A C16A 1.3900 .
C16A C17A 1.3900 .
C17A C18A 1.3900 .
C17A C17A 1.721(12) 2_565
C17A C18A 1.876(7) 2_565
C18A C17A 1.876(9) 2_565
